data_4026584
loop_
_publ_author_name
'Kuan-Jen Su'
'Mirjana Pa\<car'
'Jean-Luc Mieusset'
'Vladimir B. Arion'
'Udo H. Brinker'

_publ_section_title
;
 Quest for Even Higher Stabilized Foiled Carbenes
;
_journal_name_full 'Journal of Organic Chemistry'
_journal_page_first 7491
_journal_page_last 7496
_journal_paper_doi 10.1021/jo201308a
_journal_volume 76
_journal_year 2011
_chemical_formula_moiety 'C12 H12 Br2 O'
_chemical_formula_sum 'C12 H12 Br2 O'
_chemical_formula_weight 332.04
_chemical_name_systematic
; 
12,12-Dibromotetracyclo[6.3.1.0^1,8^.0^2,6^]dodec-2(6)-en-7-one 
;
_space_group_IT_number 61
_symmetry_cell_setting orthorhombic
_symmetry_space_group_name_Hall '-P 2ac 2ab'
_symmetry_space_group_name_H-M 'P b c a'
_atom_sites_solution_hydrogens geom
_atom_sites_solution_primary direct
_atom_sites_solution_secondary difmap
_audit_creation_method SHELXL-97
_cell_angle_alpha 90.00
_cell_angle_beta 90.00
_cell_angle_gamma 90.00
_cell_formula_units_Z 8
_cell_length_a 7.5320(4)
_cell_length_b 15.8313(8)
_cell_length_c 18.9055(10)
_cell_measurement_reflns_used 1463
_cell_measurement_temperature 100(2)
_cell_measurement_theta_max 28.16
_cell_measurement_theta_min 2.18
_cell_volume 2254.3(2)
_computing_structure_refinement 'SHELXL-97 (Sheldrick, 1997)'
_computing_structure_solution 'SHELXS-97 (Sheldrick, 1990)'
_diffrn_ambient_temperature 100(2)
_diffrn_measured_fraction_theta_full 0.999
_diffrn_measured_fraction_theta_max 0.999
_diffrn_radiation_monochromator graphite
_diffrn_radiation_source 'fine-focus sealed tube'
_diffrn_radiation_type MoK\a
_diffrn_radiation_wavelength 0.71073
_diffrn_reflns_av_R_equivalents 0.0885
_diffrn_reflns_av_sigmaI/netI 0.0278
_diffrn_reflns_limit_h_max 9
_diffrn_reflns_limit_h_min -9
_diffrn_reflns_limit_k_max 19
_diffrn_reflns_limit_k_min -19
_diffrn_reflns_limit_l_max 23
_diffrn_reflns_limit_l_min -23
_diffrn_reflns_number 48188
_diffrn_reflns_theta_full 25.73
_diffrn_reflns_theta_max 25.73
_diffrn_reflns_theta_min 2.57
_exptl_absorpt_coefficient_mu 7.161
_exptl_absorpt_correction_T_max 0.1884
_exptl_absorpt_correction_T_min 0.1409
_exptl_absorpt_correction_type multi-scan
_exptl_absorpt_process_details SADABS
_exptl_crystal_colour colorless
_exptl_crystal_density_diffrn 1.957
_exptl_crystal_description block
_exptl_crystal_F_000 1296
_exptl_crystal_size_max 0.45
_exptl_crystal_size_mid 0.45
_exptl_crystal_size_min 0.35
_refine_diff_density_max 0.512
_refine_diff_density_min -0.453
_refine_diff_density_rms 0.096
_refine_ls_extinction_method none
_refine_ls_goodness_of_fit_ref 1.019
_refine_ls_hydrogen_treatment constr
_refine_ls_matrix_type full
_refine_ls_number_parameters 136
_refine_ls_number_reflns 2150
_refine_ls_number_restraints 0
_refine_ls_restrained_S_all 1.019
_refine_ls_R_factor_all 0.0427
_refine_ls_R_factor_gt 0.0226
_refine_ls_shift/su_max 0.001
_refine_ls_shift/su_mean 0.000
_refine_ls_structure_factor_coef Fsqd
_refine_ls_weighting_details 'calc w=1/[\s^2^(Fo^2^)+(0.0198P)^2^+4.7460P] where P=(Fo^2^+2Fc^2^)/3'
_refine_ls_weighting_scheme calc
_refine_ls_wR_factor_gt 0.0475
_refine_ls_wR_factor_ref 0.0551
_reflns_number_gt 1642
_reflns_number_total 2150
_reflns_threshold_expression >2sigma(I)
_cod_data_source_file jo201308a_si_002.cif
_cod_data_source_block kusu225
_cod_original_sg_symbol_Hall '-P2ac 2ab'
_cod_database_code 4026584

loop_
_symmetry_equiv_pos_as_xyz
'x, y, z'
'-x+1/2, -y, z+1/2'
'-x, y+1/2, -z+1/2'
'x+1/2, -y+1/2, -z'
'-x, -y, -z'
'x-1/2, y, -z-1/2'
'x, -y-1/2, z-1/2'
'-x-1/2, y-1/2, z'

loop_
_atom_site_label
_atom_site_type_symbol
_atom_site_fract_x
_atom_site_fract_y
_atom_site_fract_z
_atom_site_U_iso_or_equiv
_atom_site_adp_type
_atom_site_occupancy
_atom_site_symmetry_multiplicity
_atom_site_calc_flag
_atom_site_refinement_flags
Br1 Br 1.10242(4) 0.683503(19) 0.491558(16) 0.01493(10) Uani 1 1 d .
Br2 Br 0.77250(4) 0.562513(19) 0.485399(16) 0.01407(9) Uani 1 1 d .
O1 O 1.2723(3) 0.57365(13) 0.66588(12) 0.0171(5) Uani 1 1 d .
C12 C 0.9245(4) 0.62600(19) 0.54753(16) 0.0091(6) Uani 1 1 d .
C11 C 0.8530(4) 0.66620(18) 0.61398(16) 0.0081(6) Uani 1 1 d .
C6 C 1.1475(4) 0.61857(19) 0.65044(16) 0.0106(7) Uani 1 1 d .
C2 C 1.1271(4) 0.71002(19) 0.66083(16) 0.0096(7) Uani 1 1 d .
C8 C 0.8701(4) 0.51482(19) 0.64766(17) 0.0114(7) Uani 1 1 d .
H8A H 0.9157 0.4986 0.6949 0.014 Uiso 1 1 calc R
H8B H 0.8795 0.4654 0.6157 0.014 Uiso 1 1 calc R
C5 C 0.9477(4) 0.83023(18) 0.64526(17) 0.0108(7) Uani 1 1 d .
H5A H 0.8363 0.8471 0.6692 0.013 Uiso 1 1 calc R
H5B H 0.9516 0.8560 0.5976 0.013 Uiso 1 1 calc R
C7 C 0.9743(4) 0.58861(18) 0.61840(16) 0.0085(6) Uani 1 1 d .
C1 C 0.9657(4) 0.73616(18) 0.64167(15) 0.0085(6) Uani 1 1 d .
C10 C 0.6692(4) 0.64179(19) 0.64021(17) 0.0115(7) Uani 1 1 d .
H10A H 0.5781 0.6562 0.6044 0.014 Uiso 1 1 calc R
H10B H 0.6409 0.6720 0.6846 0.014 Uiso 1 1 calc R
C3 C 1.2481(4) 0.78178(19) 0.68016(18) 0.0132(7) Uani 1 1 d .
H3A H 1.3340 0.7940 0.6419 0.016 Uiso 1 1 calc R
H3B H 1.3135 0.7701 0.7245 0.016 Uiso 1 1 calc R
C4 C 1.1132(4) 0.85488(19) 0.68966(17) 0.0133(7) Uani 1 1 d .
H4A H 1.1642 0.9087 0.6725 0.016 Uiso 1 1 calc R
H4B H 1.0810 0.8614 0.7401 0.016 Uiso 1 1 calc R
C9 C 0.6739(4) 0.54503(19) 0.65304(18) 0.0124(7) Uani 1 1 d .
H9A H 0.6004 0.5158 0.6172 0.015 Uiso 1 1 calc R
H9B H 0.6256 0.5318 0.7005 0.015 Uiso 1 1 calc R

loop_
_atom_site_aniso_label
_atom_site_aniso_U_11
_atom_site_aniso_U_22
_atom_site_aniso_U_33
_atom_site_aniso_U_23
_atom_site_aniso_U_13
_atom_site_aniso_U_12
Br1 0.01949(19) 0.01332(16) 0.01199(17) 0.00081(13) 0.00559(13) -0.00378(13)
Br2 0.01762(17) 0.01199(16) 0.01261(17) -0.00221(14) -0.00413(13) -0.00127(13)
O1 0.0103(11) 0.0111(12) 0.0298(14) 0.0037(10) -0.0024(10) 0.0032(11)
C12 0.0066(15) 0.0093(14) 0.0115(17) -0.0006(12) 0.0017(12) -0.0015(12)
C11 0.0069(15) 0.0066(15) 0.0109(16) 0.0002(12) 0.0002(12) 0.0004(12)
C6 0.0092(15) 0.0112(16) 0.0114(17) 0.0017(12) 0.0023(13) -0.0002(14)
C2 0.0097(17) 0.0098(16) 0.0094(16) 0.0019(12) 0.0001(13) -0.0022(13)
C8 0.0149(18) 0.0046(15) 0.0148(17) 0.0025(12) -0.0004(14) -0.0019(13)
C5 0.0132(17) 0.0069(16) 0.0122(17) -0.0009(12) 0.0016(13) -0.0010(13)
C7 0.0080(15) 0.0058(14) 0.0117(17) -0.0014(12) 0.0020(12) 0.0014(12)
C1 0.0121(15) 0.0075(15) 0.0060(15) 0.0005(12) 0.0023(12) -0.0001(13)
C10 0.0088(16) 0.0075(16) 0.0183(19) 0.0000(13) 0.0024(13) -0.0007(12)
C3 0.0156(19) 0.0096(15) 0.0143(18) 0.0006(13) -0.0012(13) -0.0034(13)
C4 0.0153(18) 0.0095(16) 0.0151(18) -0.0030(13) 0.0022(14) -0.0035(14)
C9 0.0108(17) 0.0088(16) 0.0177(18) 0.0018(13) 0.0034(13) -0.0025(13)

loop_
_atom_type_symbol
_atom_type_description
_atom_type_scat_dispersion_real
_atom_type_scat_dispersion_imag
_atom_type_scat_source
C C 0.0033 0.0016 'International Tables Vol C Tables 4.2.6.8 and 6.1.1.4'
H H 0.0000 0.0000 'International Tables Vol C Tables 4.2.6.8 and 6.1.1.4'
O O 0.0106 0.0060 'International Tables Vol C Tables 4.2.6.8 and 6.1.1.4'
Br Br -0.2901 2.4595 'International Tables Vol C Tables 4.2.6.8 and 6.1.1.4'

loop_
_geom_angle_atom_site_label_1
_geom_angle_atom_site_label_2
_geom_angle_atom_site_label_3
_geom_angle
C11 C12 C7 61.02(19)
C11 C12 Br2 121.1(2)
C7 C12 Br2 119.0(2)
C11 C12 Br1 120.3(2)
C7 C12 Br1 119.8(2)
Br2 C12 Br1 108.91(15)
C1 C11 C12 113.7(3)
C1 C11 C10 126.4(3)
C12 C11 C10 119.3(3)
C1 C11 C7 103.7(2)
C12 C11 C7 59.62(19)
C10 C11 C7 108.7(2)
O1 C6 C2 128.7(3)
O1 C6 C7 125.4(3)
C2 C6 C7 105.8(3)
C1 C2 C6 111.4(3)
C1 C2 C3 112.6(3)
C6 C2 C3 135.6(3)
C7 C8 C9 106.2(2)
C1 C5 C4 101.6(3)
C12 C7 C8 119.9(3)
C12 C7 C6 116.5(3)
C8 C7 C6 122.9(3)
C12 C7 C11 59.35(19)
C8 C7 C11 109.2(2)
C6 C7 C11 106.5(2)
C2 C1 C11 112.6(3)
C2 C1 C5 112.3(3)
C11 C1 C5 134.7(3)
C11 C10 C9 106.3(2)
C2 C3 C4 101.2(2)
C3 C4 C5 106.0(2)
C10 C9 C8 108.3(2)

loop_
_geom_bond_atom_site_label_1
_geom_bond_atom_site_label_2
_geom_bond_distance
Br1 C12 1.935(3)
Br2 C12 1.924(3)
O1 C6 1.214(4)
C12 C11 1.508(4)
C12 C7 1.512(4)
C11 C1 1.491(4)
C11 C10 1.520(4)
C11 C7 1.533(4)
C6 C2 1.469(4)
C6 C7 1.514(4)
C2 C1 1.334(4)
C2 C3 1.502(4)
C8 C7 1.512(4)
C8 C9 1.557(4)
C5 C1 1.497(4)
C5 C4 1.553(4)
C10 C9 1.551(4)
C3 C4 1.551(4)
